data_7216019
loop_
_publ_author_name
'Nakano, Kazunori'
'Sada, Kazuki'
'Aburaya, Kazuaki'
'Nakagawa, Kenji'
'Yoswathananont, Nungruethai'
'Tohnai, Norimitsu'
'Miyata, Mikiji'

_publ_section_title
;
 Guest-induced inversion of an asymmetric host layer in inclusion crystals
 of cholic acid
;
_journal_issue 6
_journal_name_full CrystEngComm
_journal_page_first 461
_journal_paper_doi 10.1039/b602862d
_journal_volume 8
_journal_year 2006
_chemical_formula_sum 'C56 H89 Cl O10'
_chemical_formula_weight 957.77
_space_group_IT_number 4
_symmetry_cell_setting monoclinic
_symmetry_Int_Tables_number 4
_symmetry_space_group_name_Hall 'P 2yb'
_symmetry_space_group_name_H-M 'P 1 21 1'
_audit_creation_date 'Wed Apr 26 04:34:11 2006'
_audit_creation_method 'by teXsan'
_cell_angle_alpha 90
_cell_angle_beta 90.605(1)
_cell_angle_gamma 90
_cell_formula_units_Z 2
_cell_length_a 7.4650(1)
_cell_length_b 25.3714(5)
_cell_length_c 13.7625(3)
_cell_measurement_reflns_used 10358
_cell_measurement_temperature 93.2
_cell_measurement_theta_max 68.2
_cell_measurement_theta_min 3.2
_cell_volume 2606.44(8)
_computing_cell_refinement PROCESS-AUTO
_computing_data_collection PROCESS-AUTO
_computing_data_reduction 'teXsan Ver. 1.10'
_computing_publication_material 'teXsan Ver. 1.10'
_computing_structure_refinement 'teXsan Ver. 1.10'
_computing_structure_solution SIR92
_diffrn_measured_fraction_theta_full 0.9591
_diffrn_measured_fraction_theta_max 0.9591
_diffrn_measurement_device_type 'Rigaku RAXIS-RAPID Imaging Plate'
_diffrn_measurement_method \w
_diffrn_radiation_type 'Cu K\a'
_diffrn_radiation_wavelength 1.5419
_diffrn_reflns_av_R_equivalents 0.080
_diffrn_reflns_limit_h_max 8
_diffrn_reflns_limit_h_min 0
_diffrn_reflns_limit_k_max 30
_diffrn_reflns_limit_k_min 0
_diffrn_reflns_limit_l_max 15
_diffrn_reflns_limit_l_min -15
_diffrn_reflns_number 15750
_diffrn_reflns_theta_full 68.21
_diffrn_reflns_theta_max 68.21
_exptl_absorpt_coefficient_mu 1.104
_exptl_absorpt_correction_type none
_exptl_crystal_colour colorless
_exptl_crystal_density_diffrn 1.220
_exptl_crystal_density_method 'not measured'
_exptl_crystal_description platelet
_exptl_crystal_size_max 0.400
_exptl_crystal_size_mid 0.200
_exptl_crystal_size_min 0.200
_refine_diff_density_max 0.89
_refine_diff_density_min -0.74
_refine_ls_extinction_method none
_refine_ls_goodness_of_fit_ref 2.539
_refine_ls_hydrogen_treatment noref
_refine_ls_number_parameters 604
_refine_ls_number_reflns 4667
_refine_ls_R_factor_gt 0.0994
_refine_ls_shift/su_max 0.0003
_refine_ls_structure_factor_coef Fsqd
_refine_ls_weighting_details 'w = 1/[\s^2^(Fo^2^) + (0.05000(Max(Fo^2^,0) + 2Fc^2^)/3)^2^]'
_refine_ls_weighting_scheme calc
_refine_ls_wR_factor_ref 0.2495
_reflns_number_gt 3749
_reflns_number_total 4667
_reflns_threshold_expression F^2^>2.0\s(F^2^)
_cod_duplicate_entry 7203340
_cod_data_source_file b602862d.cif
_cod_data_source_block aburaya89
_cod_original_formula_sum 'C56 H89 Cl O10 '
_cod_database_code 7216019

loop_
_symmetry_equiv_pos_as_xyz
x,y,z
-x,1/2+y,-z

loop_
_atom_site_label
_atom_site_type_symbol
_atom_site_fract_x
_atom_site_fract_y
_atom_site_fract_z
_atom_site_U_iso_or_equiv
_atom_site_adp_type
_atom_site_occupancy
_atom_site_calc_flag
Cl(1) Cl 1.5036(4) 0.0818(3) 2.2007(2) 0.091(1) Uani 1.00 d
O(1) O 0.9330(6) -0.1149(3) 1.9991(3) 0.029(1) Uani 1.00 d
O(2) O 1.3456(5) -0.0260(3) 1.7687(3) 0.018(1) Uani 1.00 d
O(3) O 0.8906(6) -0.0706(3) 1.5665(3) 0.024(1) Uani 1.00 d
O(4) O 1.2273(6) -0.1290(3) 1.1133(3) 0.029(1) Uani 1.00 d
O(5) O 1.4744(6) -0.1122(3) 1.2001(3) 0.029(1) Uani 1.00 d
O(6) O 1.3959(6) 0.3764(3) 1.5001(3) 0.030(1) Uani 1.00 d
O(7) O 1.7870(6) 0.2817(3) 1.7325(3) 0.022(1) Uani 1.00 d
O(8) O 1.3448(5) 0.3325(3) 1.9312(3) 0.017(1) Uani 1.00 d
O(9) O 1.6905(6) 0.3846(3) 2.3863(3) 0.034(1) Uani 1.00 d
O(10) O 1.9390(6) 0.3724(3) 2.2997(3) 0.029(1) Uani 1.00 d
C(1) C 0.7355(8) 0.0039(4) 1.8773(4) 0.022(2) Uani 1.00 d
C(2) C 0.7574(8) -0.0549(4) 1.9034(4) 0.019(2) Uani 1.00 d
C(3) C 0.9090(8) -0.0594(4) 1.9754(4) 0.020(1) Uani 1.00 d
C(4) C 1.0846(8) -0.0358(4) 1.9359(4) 0.019(1) Uani 1.00 d
C(5) C 1.0613(8) 0.0216(3) 1.9062(4) 0.017(1) Uani 1.00 d
C(6) C 1.2349(8) 0.0462(4) 1.8642(4) 0.022(2) Uani 1.00 d
C(7) C 1.2804(8) 0.0283(4) 1.7632(4) 0.018(1) Uani 1.00 d
C(8) C 1.1224(8) 0.0333(3) 1.6931(4) 0.017(1) Uani 1.00 d
C(9) C 0.9536(8) 0.0068(3) 1.7335(4) 0.014(1) Uani 1.00 d
C(10) C 0.9026(8) 0.0304(4) 1.8335(4) 0.018(1) Uani 1.00 d
C(11) C 0.7996(8) 0.0072(3) 1.6574(4) 0.018(1) Uani 1.00 d
C(12) C 0.8528(8) -0.0144(4) 1.5577(4) 0.016(1) Uani 1.00 d
C(13) C 1.0151(8) 0.0147(4) 1.5174(4) 0.017(1) Uani 1.00 d
C(14) C 1.1670(8) 0.0107(3) 1.5932(4) 0.017(1) Uani 1.00 d
C(15) C 1.3341(9) 0.0306(4) 1.5396(4) 0.024(2) Uani 1.00 d
C(16) C 1.3015(9) 0.0130(4) 1.4336(5) 0.030(2) Uani 1.00 d
C(17) C 1.1099(8) -0.0103(4) 1.4277(4) 0.018(1) Uani 1.00 d
C(18) C 0.9584(8) 0.0714(4) 1.4935(5) 0.023(2) Uani 1.00 d
C(19) C 0.8557(9) 0.0892(4) 1.8274(4) 0.026(2) Uani 1.00 d
C(20) C 1.0287(8) -0.0052(4) 1.3270(4) 0.022(1) Uani 1.00 d
C(21) C 0.8359(9) -0.0261(4) 1.3151(4) 0.028(2) Uani 1.00 d
C(22) C 1.1513(9) -0.0296(4) 1.2495(4) 0.021(2) Uani 1.00 d
C(23) C 1.1974(9) -0.0878(4) 1.2687(5) 0.027(2) Uani 1.00 d
C(24) C 1.2973(9) -0.1113(4) 1.1861(5) 0.024(1) Uani 1.00 d
C(25) C 1.1754(8) 0.2608(4) 1.6201(4) 0.020(2) Uani 1.00 d
C(26) C 1.2124(8) 0.3191(4) 1.5928(5) 0.025(2) Uani 1.00 d
C(27) C 1.3622(9) 0.3218(4) 1.5231(5) 0.026(2) Uani 1.00 d
C(28) C 1.5325(8) 0.2955(4) 1.5630(4) 0.022(2) Uani 1.00 d
C(29) C 1.4951(8) 0.2377(4) 1.5940(4) 0.017(1) Uani 1.00 d
C(30) C 1.6699(8) 0.2120(3) 1.6343(4) 0.018(1) Uani 1.00 d
C(31) C 1.7168(8) 0.2283(4) 1.7379(4) 0.019(1) Uani 1.00 d
C(32) C 1.5621(9) 0.2255(4) 1.8066(4) 0.020(1) Uani 1.00 d
C(33) C 1.3933(8) 0.2529(4) 1.7646(4) 0.019(1) Uani 1.00 d
C(34) C 1.3385(8) 0.2318(4) 1.6638(4) 0.018(1) Uani 1.00 d
C(35) C 1.2385(8) 0.2550(4) 1.8398(5) 0.023(2) Uani 1.00 d
C(36) C 1.2953(8) 0.2766(4) 1.9365(4) 0.020(1) Uani 1.00 d
C(37) C 1.4598(8) 0.2466(4) 1.9794(4) 0.019(1) Uani 1.00 d
C(38) C 1.6064(8) 0.2476(3) 1.9047(4) 0.017(1) Uani 1.00 d
C(39) C 1.7695(8) 0.2242(4) 1.9597(4) 0.024(2) Uani 1.00 d
C(40) C 1.7495(9) 0.2457(4) 2.0654(5) 0.024(2) Uani 1.00 d
C(41) C 1.5587(8) 0.2699(3) 2.0691(4) 0.018(1) Uani 1.00 d
C(42) C 1.3966(9) 0.1894(4) 2.0058(4) 0.024(2) Uani 1.00 d
C(43) C 1.2814(9) 0.1736(4) 1.6692(5) 0.028(2) Uani 1.00 d
C(44) C 1.4750(8) 0.2653(3) 2.1708(4) 0.019(1) Uani 1.00 d
C(45) C 1.2876(9) 0.2905(4) 2.1797(5) 0.029(2) Uani 1.00 d
C(46) C 1.6035(9) 0.2898(4) 2.2514(5) 0.028(2) Uani 1.00 d
C(47) C 1.6637(9) 0.3467(4) 2.2282(4) 0.026(2) Uani 1.00 d
C(48) C 1.7623(10) 0.3693(4) 2.3136(5) 0.027(1) Uani 1.00 d
C(49) C 1.9242(9) 0.1645(4) 2.2916(4) 0.028(2) Uani 1.00 d
C(50) C 1.7539(9) 0.1422(4) 2.2876(5) 0.027(2) Uani 1.00 d
C(51) C 1.715(1) 0.1072(4) 2.2097(4) 0.038(2) Uani 1.00 d
C(52) C 1.8411(10) 0.0963(4) 2.1400(5) 0.034(2) Uani 1.00 d
C(53) C 2.0112(9) 0.1173(4) 2.1440(4) 0.027(2) Uani 1.00 d
C(54) C 2.0500(9) 0.1522(4) 2.2226(4) 0.027(2) Uani 1.00 d
C(55) C 1.9827(5) 0.2047(3) 2.3813(2) -0.0166 Uani 1.00 d
C(56) C 1.611(1) 0.1549(4) 2.3628(5) 0.037(2) Uani 1.00 d
H(1) H 0.6408 0.0056 1.8314 0.0282 Uiso 1.00 calc
H(2) H 0.7061 0.0211 1.9349 0.0282 Uiso 1.00 calc
H(3) H 0.7842 -0.0758 1.8466 0.0231 Uiso 1.00 calc
H(4) H 0.6504 -0.0690 1.9311 0.0231 Uiso 1.00 calc
H(5) H 0.8786 -0.0423 2.0330 0.0237 Uiso 1.00 calc
H(6) H 1.1750 -0.0395 1.9851 0.0238 Uiso 1.00 calc
H(7) H 1.1206 -0.0572 1.8810 0.0238 Uiso 1.00 calc
H(8) H 1.0338 0.0393 1.9633 0.0216 Uiso 1.00 calc
H(9) H 1.2210 0.0820 1.8630 0.0275 Uiso 1.00 calc
H(10) H 1.3323 0.0358 1.9063 0.0275 Uiso 1.00 calc
H(11) H 1.3751 0.0484 1.7399 0.0220 Uiso 1.00 calc
H(12) H 1.0973 0.0681 1.6845 0.0209 Uiso 1.00 calc
H(13) H 0.9828 -0.0305 1.7446 0.0169 Uiso 1.00 calc
H(14) H 0.7593 0.0411 1.6489 0.0216 Uiso 1.00 calc
H(15) H 0.7038 -0.0151 1.6813 0.0216 Uiso 1.00 calc
H(16) H 0.7539 -0.0112 1.5141 0.0194 Uiso 1.00 calc
H(17) H 1.1862 -0.0272 1.6032 0.0209 Uiso 1.00 calc
H(18) H 1.3437 0.0665 1.5444 0.0285 Uiso 1.00 calc
H(19) H 1.4398 0.0135 1.5662 0.0285 Uiso 1.00 calc
H(20) H 1.3122 0.0410 1.3916 0.0359 Uiso 1.00 calc
H(21) H 1.3877 -0.0144 1.4165 0.0359 Uiso 1.00 calc
H(22) H 1.1203 -0.0483 1.4410 0.0228 Uiso 1.00 calc
H(23) H 0.8655 0.0694 1.4456 0.0285 Uiso 1.00 calc
H(24) H 1.0579 0.0890 1.4696 0.0285 Uiso 1.00 calc
H(25) H 0.9153 0.0865 1.5507 0.0285 Uiso 1.00 calc
H(26) H 0.7542 0.0923 1.7862 0.0322 Uiso 1.00 calc
H(27) H 0.9546 0.1067 1.8011 0.0322 Uiso 1.00 calc
H(28) H 0.8308 0.1008 1.8903 0.0322 Uiso 1.00 calc
H(29) H 1.0234 0.0301 1.3126 0.0267 Uiso 1.00 calc
H(30) H 0.8331 -0.0639 1.3299 0.0343 Uiso 1.00 calc
H(31) H 0.7952 -0.0219 1.2503 0.0343 Uiso 1.00 calc
H(32) H 0.7596 -0.0089 1.3585 0.0343 Uiso 1.00 calc
H(33) H 1.0925 -0.0288 1.1879 0.0261 Uiso 1.00 calc
H(34) H 1.2595 -0.0115 1.2479 0.0261 Uiso 1.00 calc
H(35) H 1.0907 -0.1085 1.2775 0.0335 Uiso 1.00 calc
H(36) H 1.2703 -0.0915 1.3257 0.0335 Uiso 1.00 calc
H(37) H 1.0275 -0.1196 2.0472 0.0349 Uiso 1.00 calc
H(38) H 1.3813 -0.0385 1.7051 0.0225 Uiso 1.00 calc
H(39) H 0.7867 -0.0896 1.5913 0.0297 Uiso 1.00 calc
H(40) H 1.5502 -0.1279 1.1503 0.0352 Uiso 1.00 calc
H(41) H 1.1384 0.2412 1.5626 0.0252 Uiso 1.00 calc
H(42) H 1.0806 0.2585 1.6657 0.0252 Uiso 1.00 calc
H(43) H 1.1079 0.3330 1.5645 0.0315 Uiso 1.00 calc
H(44) H 1.2444 0.3369 1.6500 0.0315 Uiso 1.00 calc
H(45) H 1.3268 0.3027 1.4646 0.0320 Uiso 1.00 calc
H(46) H 1.6207 0.2943 1.5140 0.0266 Uiso 1.00 calc
H(47) H 1.5731 0.3135 1.6176 0.0266 Uiso 1.00 calc
H(48) H 1.4630 0.2178 1.5365 0.0208 Uiso 1.00 calc
H(49) H 1.6551 0.1733 1.6327 0.0216 Uiso 1.00 calc
H(50) H 1.7663 0.2202 1.5932 0.0216 Uiso 1.00 calc
H(51) H 1.8089 0.2044 1.7616 0.0229 Uiso 1.00 calc
H(52) H 1.5330 0.1880 1.8152 0.0243 Uiso 1.00 calc
H(53) H 1.4273 0.2872 1.7543 0.0239 Uiso 1.00 calc
H(54) H 1.1945 0.2190 1.8492 0.0279 Uiso 1.00 calc
H(55) H 1.1457 0.2754 1.8144 0.0279 Uiso 1.00 calc
H(56) H 1.1985 0.2716 1.9800 0.0254 Uiso 1.00 calc
H(57) H 1.6330 0.2824 1.8946 0.0204 Uiso 1.00 calc
H(58) H 1.7656 0.1855 1.9588 0.0288 Uiso 1.00 calc
H(59) H 1.8781 0.2346 1.9317 0.0288 Uiso 1.00 calc
H(60) H 1.8374 0.2705 2.0783 0.0290 Uiso 1.00 calc
H(61) H 1.7609 0.2166 2.1110 0.0290 Uiso 1.00 calc
H(62) H 1.5725 0.3053 2.0569 0.0222 Uiso 1.00 calc
H(63) H 1.4954 0.1689 2.0325 0.0297 Uiso 1.00 calc
H(64) H 1.3041 0.1899 2.0522 0.0297 Uiso 1.00 calc
H(65) H 1.3541 0.1707 1.9490 0.0297 Uiso 1.00 calc
H(66) H 1.3774 0.1519 1.6965 0.0345 Uiso 1.00 calc
H(67) H 1.1794 0.1689 1.7091 0.0345 Uiso 1.00 calc
H(68) H 1.2549 0.1596 1.6059 0.0345 Uiso 1.00 calc
H(69) H 1.4634 0.2274 2.1849 0.0228 Uiso 1.00 calc
H(70) H 1.2413 0.2823 2.2427 0.0360 Uiso 1.00 calc
H(71) H 1.2970 0.3263 2.1708 0.0360 Uiso 1.00 calc
H(72) H 1.2097 0.2749 2.1319 0.0360 Uiso 1.00 calc
H(73) H 1.7060 0.2666 2.2579 0.0343 Uiso 1.00 calc
H(74) H 1.5404 0.2887 2.3115 0.0343 Uiso 1.00 calc
H(75) H 1.7415 0.3447 2.1738 0.0315 Uiso 1.00 calc
H(76) H 1.5623 0.3664 2.2136 0.0315 Uiso 1.00 calc
H(77) H 1.4913 0.3769 1.4531 0.0386 Uiso 1.00 calc
H(78) H 1.8241 0.2912 1.7967 0.0275 Uiso 1.00 calc
H(79) H 1.2429 0.3509 1.9075 0.0210 Uiso 1.00 calc
H(80) H 1.9696 0.3936 2.3537 0.0428 Uiso 1.00 calc
H(81) H 1.8097 0.0726 2.0873 0.0404 Uiso 1.00 calc
H(82) H 2.0973 0.1077 2.0960 0.0315 Uiso 1.00 calc
H(83) H 2.1667 0.1656 2.2275 0.0325 Uiso 1.00 calc
H(84) H 2.0179 0.2363 2.3549 -0.0199 Uiso 1.00 calc
H(85) H 1.8846 0.2082 2.4234 -0.0199 Uiso 1.00 calc
H(86) H 2.0808 0.1885 2.4166 -0.0199 Uiso 1.00 calc
H(87) H 1.6529 0.1434 2.4252 0.0448 Uiso 1.00 calc
H(88) H 1.5877 0.1903 2.3618 0.0448 Uiso 1.00 calc
H(89) H 1.5045 0.1348 2.3471 0.0448 Uiso 1.00 calc

loop_
_atom_site_aniso_label
_atom_site_aniso_U_11
_atom_site_aniso_U_22
_atom_site_aniso_U_33
_atom_site_aniso_U_12
_atom_site_aniso_U_13
_atom_site_aniso_U_23
Cl(1) 0.086(2) 0.090(2) 0.097(2) -0.023(2) -0.002(2) 0.024(2)
O(1) 0.029(3) 0.025(2) 0.031(3) -0.006(2) -0.007(2) 0.008(2)
O(2) 0.018(2) 0.021(2) 0.015(2) 0.001(2) -0.003(2) -0.004(2)
O(3) 0.029(3) 0.012(2) 0.030(2) 0.001(2) -0.002(2) 0.003(2)
O(4) 0.036(3) 0.031(3) 0.019(2) 0.006(2) -0.001(2) -0.002(2)
O(5) 0.028(2) 0.021(2) 0.037(3) 0.002(2) -0.002(2) -0.005(2)
O(6) 0.030(3) 0.030(2) 0.031(2) 0.006(2) 0.005(2) 0.016(2)
O(7) 0.025(3) 0.018(2) 0.024(2) -0.003(2) 0.006(2) 0.002(2)
O(8) 0.017(2) 0.015(2) 0.019(2) 0.000(2) -0.004(2) 0.002(2)
O(9) 0.039(3) 0.031(3) 0.031(2) -0.017(2) 0.008(2) -0.009(2)
O(10) 0.033(2) 0.026(2) 0.028(2) 0.001(2) 0.000(2) -0.008(2)
C(1) 0.019(3) 0.029(3) 0.020(3) 0.003(3) 0.005(3) 0.001(3)
C(2) 0.012(3) 0.027(3) 0.016(3) 0.004(3) 0.005(2) 0.003(2)
C(3) 0.014(3) 0.025(2) 0.020(3) -0.001(2) 0.000(2) 0.008(2)
C(4) 0.016(3) 0.022(3) 0.020(3) -0.001(2) 0.003(2) 0.005(2)
C(5) 0.010(3) 0.022(3) 0.019(3) 0.007(2) -0.004(2) -0.002(2)
C(6) 0.019(3) 0.026(3) 0.023(3) -0.004(3) 0.003(3) -0.009(3)
C(7) 0.020(3) 0.018(2) 0.018(3) -0.006(2) -0.002(2) 0.004(2)
C(8) 0.017(3) 0.020(3) 0.014(3) -0.003(2) 0.004(2) 0.002(2)
C(9) 0.012(3) 0.015(3) 0.014(3) 0.000(2) 0.003(2) 0.004(2)
C(10) 0.011(3) 0.024(3) 0.018(3) 0.008(2) -0.007(2) 0.000(2)
C(11) 0.010(3) 0.025(3) 0.018(3) 0.003(3) 0.002(2) -0.009(2)
C(12) 0.020(3) 0.012(2) 0.016(3) 0.002(2) 0.000(2) -0.003(2)
C(13) 0.015(3) 0.014(3) 0.023(3) 0.002(2) -0.001(2) 0.000(2)
C(14) 0.023(3) 0.018(3) 0.009(3) 0.004(2) 0.001(2) -0.002(2)
C(15) 0.025(4) 0.025(3) 0.022(3) -0.004(3) 0.006(3) -0.004(3)
C(16) 0.030(3) 0.031(4) 0.029(3) 0.000(3) -0.002(3) -0.007(3)
C(17) 0.024(3) 0.016(3) 0.015(2) 0.000(2) -0.003(2) 0.000(2)
C(18) 0.019(4) 0.022(3) 0.027(4) 0.004(3) 0.003(3) 0.009(3)
C(19) 0.036(4) 0.023(3) 0.020(3) 0.004(3) -0.009(3) -0.002(3)
C(20) 0.028(3) 0.022(3) 0.015(3) 0.006(3) 0.001(2) -0.001(2)
C(21) 0.031(3) 0.035(4) 0.020(3) -0.004(3) 0.000(3) 0.000(3)
C(22) 0.033(4) 0.024(3) 0.007(3) 0.005(3) -0.002(2) 0.005(2)
C(23) 0.029(4) 0.023(3) 0.029(3) 0.008(3) 0.006(3) 0.003(3)
C(24) 0.031(3) 0.016(3) 0.026(3) -0.003(3) -0.002(2) 0.003(2)
C(25) 0.024(3) 0.021(3) 0.015(3) 0.001(2) -0.004(2) -0.001(2)
C(26) 0.014(3) 0.024(3) 0.039(4) -0.006(3) -0.002(2) 0.008(3)
C(27) 0.016(3) 0.026(3) 0.035(4) 0.004(3) -0.003(2) 0.002(3)
C(28) 0.018(3) 0.026(3) 0.024(3) 0.005(3) 0.007(2) 0.006(3)
C(29) 0.018(3) 0.024(3) 0.010(3) 0.000(2) 0.001(2) -0.004(2)
C(30) 0.018(3) 0.023(3) 0.013(2) 0.006(2) 0.006(2) 0.006(2)
C(31) 0.023(3) 0.012(2) 0.023(3) 0.002(2) -0.003(2) -0.002(2)
C(32) 0.025(3) 0.018(3) 0.018(3) 0.006(3) -0.001(2) 0.001(2)
C(33) 0.017(3) 0.018(3) 0.023(3) 0.000(2) 0.000(2) -0.002(2)
C(34) 0.015(3) 0.019(3) 0.020(3) -0.006(2) 0.001(2) 0.005(2)
C(35) 0.011(3) 0.026(3) 0.033(3) -0.009(3) -0.003(2) -0.002(3)
C(36) 0.015(3) 0.018(2) 0.029(3) -0.002(2) 0.002(2) -0.001(2)
C(37) 0.020(3) 0.013(3) 0.023(3) 0.002(2) 0.001(2) 0.000(2)
C(38) 0.022(3) 0.011(3) 0.018(3) -0.006(2) -0.003(2) 0.000(2)
C(39) 0.021(4) 0.023(3) 0.028(3) 0.006(3) -0.004(3) -0.003(3)
C(40) 0.025(3) 0.019(3) 0.028(3) 0.010(3) -0.007(3) -0.002(2)
C(41) 0.022(3) 0.017(3) 0.017(3) 0.003(2) 0.008(2) -0.004(2)
C(42) 0.034(4) 0.016(3) 0.021(3) -0.012(3) 0.003(3) 0.000(2)
C(43) 0.031(4) 0.020(3) 0.033(4) -0.007(3) 0.018(3) -0.001(3)
C(44) 0.020(3) 0.020(3) 0.018(3) -0.005(2) 0.007(2) 0.004(2)
C(45) 0.020(3) 0.025(3) 0.041(4) -0.002(3) 0.002(3) -0.011(3)
C(46) 0.034(4) 0.022(3) 0.027(3) -0.001(3) -0.011(3) -0.001(3)
C(47) 0.033(4) 0.025(3) 0.021(3) -0.004(3) -0.003(3) 0.004(3)
C(48) 0.035(3) 0.020(3) 0.025(3) -0.002(3) -0.001(2) 0.000(2)
C(49) 0.034(3) 0.025(3) 0.027(3) 0.011(3) 0.001(3) 0.007(3)
C(50) 0.036(3) 0.016(3) 0.029(3) 0.008(2) 0.002(3) 0.006(2)
C(51) 0.066(3) 0.037(4) 0.010(3) 0.011(3) 0.000(3) 0.006(2)
C(52) 0.033(4) 0.028(4) 0.040(4) -0.001(3) 0.000(3) -0.001(3)
C(53) 0.035(4) 0.025(3) 0.020(3) -0.003(3) 0.005(3) 0.000(2)
C(54) 0.036(4) 0.021(3) 0.024(3) -0.007(3) 0.004(3) -0.001(2)
C(55) -0.002(2) -0.019(1) -0.030(1) -0.001(1) -0.007(1) -0.003(1)
C(56) 0.056(5) 0.036(4) 0.020(3) 0.008(4) 0.009(3) 0.008(3)

loop_
_atom_type_symbol
_atom_type_description
_atom_type_scat_dispersion_real
_atom_type_scat_dispersion_imag
_atom_type_scat_source
C C 0.018 0.009
;International Tables for Crystallography
(1992, Vol. C, Tables 4.2.6.8 and 6.1.1.1)
;
H H 0.000 0.000
;International Tables for Crystallography
(1992, Vol. C, Table 6.1.1.2)
;
O O 0.049 0.032
;International Tables for Crystallography
(1992, Vol. C, Tables 4.2.6.8 and 6.1.1.1)
;
Cl Cl 0.364 0.702
;International Tables for Crystallography
(1992, Vol. C, Tables 4.2.6.8 and 6.1.1.1)
;

loop_
_geom_angle_atom_site_label_1
_geom_angle_atom_site_label_2
_geom_angle_atom_site_label_3
_geom_angle
_geom_angle_site_symmetry_2
_geom_angle_site_symmetry_3
_geom_angle_publ_flag
C(2) C(1) C(10) 115.2(8) 1_555 1_555 yes
C(1) C(2) C(3) 107.8(8) 1_555 1_555 yes
O(1) C(3) C(2) 108.2(8) 1_555 1_555 yes
O(1) C(3) C(4) 110.5(7) 1_555 1_555 yes
C(2) C(3) C(4) 112.0(7) 1_555 1_555 yes
C(3) C(4) C(5) 111.7(8) 1_555 1_555 yes
C(4) C(5) C(6) 112.9(8) 1_555 1_555 yes
C(4) C(5) C(10) 113.1(8) 1_555 1_555 yes
C(6) C(5) C(10) 109.6(8) 1_555 1_555 yes
C(5) C(6) C(7) 114.8(8) 1_555 1_555 yes
O(2) C(7) C(6) 108.3(7) 1_555 1_555 yes
O(2) C(7) C(8) 111.5(7) 1_555 1_555 yes
C(6) C(7) C(8) 112.3(8) 1_555 1_555 yes
C(7) C(8) C(9) 111.6(7) 1_555 1_555 yes
C(7) C(8) C(14) 111.4(7) 1_555 1_555 yes
C(9) C(8) C(14) 110.4(7) 1_555 1_555 yes
C(8) C(9) C(10) 111.3(7) 1_555 1_555 yes
C(8) C(9) C(11) 111.0(7) 1_555 1_555 yes
C(10) C(9) C(11) 114.3(7) 1_555 1_555 yes
C(1) C(10) C(5) 107.5(7) 1_555 1_555 yes
C(1) C(10) C(9) 112.7(7) 1_555 1_555 yes
C(1) C(10) C(19) 105.0(8) 1_555 1_555 yes
C(5) C(10) C(9) 108.8(7) 1_555 1_555 yes
C(5) C(10) C(19) 110.1(7) 1_555 1_555 yes
C(9) C(10) C(19) 112.6(7) 1_555 1_555 yes
C(9) C(11) C(12) 114.0(7) 1_555 1_555 yes
O(3) C(12) C(11) 109.1(7) 1_555 1_555 yes
O(3) C(12) C(13) 110.4(7) 1_555 1_555 yes
C(11) C(12) C(13) 111.5(7) 1_555 1_555 yes
C(12) C(13) C(14) 107.8(7) 1_555 1_555 yes
C(12) C(13) C(17) 117.3(7) 1_555 1_555 yes
C(12) C(13) C(18) 108.2(8) 1_555 1_555 yes
C(14) C(13) C(17) 99.9(7) 1_555 1_555 yes
C(14) C(13) C(18) 114.0(7) 1_555 1_555 yes
C(17) C(13) C(18) 109.6(8) 1_555 1_555 yes
C(8) C(14) C(13) 114.8(8) 1_555 1_555 yes
C(8) C(14) C(15) 119.6(8) 1_555 1_555 yes
C(13) C(14) C(15) 104.5(7) 1_555 1_555 yes
C(14) C(15) C(16) 103.7(8) 1_555 1_555 yes
C(15) C(16) C(17) 107.2(8) 1_555 1_555 yes
C(13) C(17) C(16) 103.3(8) 1_555 1_555 yes
C(13) C(17) C(20) 120.6(8) 1_555 1_555 yes
C(16) C(17) C(20) 112.1(8) 1_555 1_555 yes
C(17) C(20) C(21) 115.6(8) 1_555 1_555 yes
C(17) C(20) C(22) 111.3(8) 1_555 1_555 yes
C(21) C(20) C(22) 110.4(8) 1_555 1_555 yes
C(20) C(22) C(23) 113.6(7) 1_555 1_555 yes
C(22) C(23) C(24) 111.4(8) 1_555 1_555 yes
O(4) C(24) O(5) 122.1(10) 1_555 1_555 yes
O(4) C(24) C(23) 124(1) 1_555 1_555 yes
O(5) C(24) C(23) 113.5(9) 1_555 1_555 yes
C(26) C(25) C(34) 114.2(8) 1_555 1_555 yes
C(25) C(26) C(27) 109.7(8) 1_555 1_555 yes
O(6) C(27) C(26) 108.6(8) 1_555 1_555 yes
O(6) C(27) C(28) 110.5(8) 1_555 1_555 yes
C(26) C(27) C(28) 112.2(8) 1_555 1_555 yes
C(27) C(28) C(29) 111.0(8) 1_555 1_555 yes
C(28) C(29) C(30) 109.9(8) 1_555 1_555 yes
C(28) C(29) C(34) 114.0(7) 1_555 1_555 yes
C(30) C(29) C(34) 112.3(7) 1_555 1_555 yes
C(29) C(30) C(31) 113.9(7) 1_555 1_555 yes
O(7) C(31) C(30) 106.5(7) 1_555 1_555 yes
O(7) C(31) C(32) 110.8(7) 1_555 1_555 yes
C(30) C(31) C(32) 114.0(8) 1_555 1_555 yes
C(31) C(32) C(33) 111.9(7) 1_555 1_555 yes
C(31) C(32) C(38) 112.7(8) 1_555 1_555 yes
C(33) C(32) C(38) 109.9(8) 1_555 1_555 yes
C(32) C(33) C(34) 112.9(8) 1_555 1_555 yes
C(32) C(33) C(35) 112.0(8) 1_555 1_555 yes
C(34) C(33) C(35) 114.7(8) 1_555 1_555 yes
C(25) C(34) C(29) 108.3(7) 1_555 1_555 yes
C(25) C(34) C(33) 112.8(8) 1_555 1_555 yes
C(25) C(34) C(43) 105.1(8) 1_555 1_555 yes
C(29) C(34) C(33) 109.6(7) 1_555 1_555 yes
C(29) C(34) C(43) 109.8(7) 1_555 1_555 yes
C(33) C(34) C(43) 111.2(8) 1_555 1_555 yes
C(33) C(35) C(36) 113.4(8) 1_555 1_555 yes
O(8) C(36) C(35) 112.3(8) 1_555 1_555 yes
O(8) C(36) C(37) 107.1(7) 1_555 1_555 yes
C(35) C(36) C(37) 111.8(8) 1_555 1_555 yes
C(36) C(37) C(38) 107.9(7) 1_555 1_555 yes
C(36) C(37) C(41) 118.8(8) 1_555 1_555 yes
C(36) C(37) C(42) 107.6(8) 1_555 1_555 yes
C(38) C(37) C(41) 101.1(7) 1_555 1_555 yes
C(38) C(37) C(42) 113.4(7) 1_555 1_555 yes
C(41) C(37) C(42) 108.1(7) 1_555 1_555 yes
C(32) C(38) C(37) 116.9(8) 1_555 1_555 yes
C(32) C(38) C(39) 117.6(8) 1_555 1_555 yes
C(37) C(38) C(39) 103.5(7) 1_555 1_555 yes
C(38) C(39) C(40) 103.9(7) 1_555 1_555 yes
C(39) C(40) C(41) 105.4(8) 1_555 1_555 yes
C(37) C(41) C(40) 104.6(7) 1_555 1_555 yes
C(37) C(41) C(44) 120.0(8) 1_555 1_555 yes
C(40) C(41) C(44) 112.3(8) 1_555 1_555 yes
C(41) C(44) C(45) 114.5(8) 1_555 1_555 yes
C(41) C(44) C(46) 110.9(8) 1_555 1_555 yes
C(45) C(44) C(46) 108.9(8) 1_555 1_555 yes
C(44) C(46) C(47) 113.4(8) 1_555 1_555 yes
C(46) C(47) C(48) 109.7(8) 1_555 1_555 yes
O(9) C(48) O(10) 123.3(10) 1_555 1_555 yes
O(9) C(48) C(47) 123(1) 1_555 1_555 yes
O(10) C(48) C(47) 112.9(9) 1_555 1_555 yes
C(50) C(49) C(54) 120.6(10) 1_555 1_555 yes
C(50) C(49) C(55) 120.9(8) 1_555 1_555 yes
C(54) C(49) C(55) 118.5(9) 1_555 1_555 yes
C(49) C(50) C(51) 117.6(10) 1_555 1_555 yes
C(49) C(50) C(56) 122.0(10) 1_555 1_555 yes
C(51) C(50) C(56) 120(1) 1_555 1_555 yes
Cl(1) C(51) C(50) 118.2(9) 1_555 1_555 yes
Cl(1) C(51) C(52) 120.7(9) 1_555 1_555 yes
C(50) C(51) C(52) 121(1) 1_555 1_555 yes
C(51) C(52) C(53) 122(1) 1_555 1_555 yes
C(52) C(53) C(54) 116.7(9) 1_555 1_555 yes
C(49) C(54) C(53) 121.9(10) 1_555 1_555 yes

loop_
_geom_bond_atom_site_label_1
_geom_bond_atom_site_label_2
_geom_bond_distance
_geom_bond_publ_flag
Cl(1) C(51) 1.71(1) yes
O(1) C(3) 1.46(1) yes
O(2) C(7) 1.46(1) yes
O(3) C(12) 1.46(1) yes
O(4) C(24) 1.21(1) yes
O(5) C(24) 1.33(1) yes
O(6) C(27) 1.44(1) yes
O(7) C(31) 1.46(1) yes
O(8) C(36) 1.47(1) yes
O(9) C(48) 1.20(1) yes
O(10) C(48) 1.34(1) yes
C(1) C(2) 1.54(1) yes
C(1) C(10) 1.54(1) yes
C(2) C(3) 1.50(1) yes
C(3) C(4) 1.55(1) yes
C(4) C(5) 1.52(1) yes
C(5) C(6) 1.55(1) yes
C(5) C(10) 1.56(1) yes
C(6) C(7) 1.51(1) yes
C(7) C(8) 1.52(1) yes
C(8) C(9) 1.54(1) yes
C(8) C(14) 1.53(1) yes
C(9) C(10) 1.55(1) yes
C(9) C(11) 1.55(1) yes
C(10) C(19) 1.54(1) yes
C(11) C(12) 1.53(1) yes
C(12) C(13) 1.53(1) yes
C(13) C(14) 1.54(1) yes
C(13) C(17) 1.56(1) yes
C(13) C(18) 1.54(1) yes
C(14) C(15) 1.54(1) yes
C(15) C(16) 1.54(1) yes
C(16) C(17) 1.55(1) yes
C(17) C(20) 1.51(1) yes
C(20) C(21) 1.54(1) yes
C(20) C(22) 1.54(1) yes
C(22) C(23) 1.54(1) yes
C(23) C(24) 1.49(1) yes
C(25) C(26) 1.55(1) yes
C(25) C(34) 1.54(1) yes
C(26) C(27) 1.48(1) yes
C(27) C(28) 1.53(1) yes
C(28) C(29) 1.55(1) yes
C(29) C(30) 1.56(1) yes
C(29) C(34) 1.53(1) yes
C(30) C(31) 1.52(1) yes
C(31) C(32) 1.50(1) yes
C(32) C(33) 1.55(1) yes
C(32) C(38) 1.50(1) yes
C(33) C(34) 1.54(1) yes
C(33) C(35) 1.56(1) yes
C(34) C(43) 1.54(1) yes
C(35) C(36) 1.50(1) yes
C(36) C(37) 1.56(1) yes
C(37) C(38) 1.51(1) yes
C(37) C(41) 1.55(1) yes
C(37) C(42) 1.57(1) yes
C(38) C(39) 1.55(1) yes
C(39) C(40) 1.56(1) yes
C(40) C(41) 1.55(1) yes
C(41) C(44) 1.54(1) yes
C(44) C(45) 1.55(1) yes
C(44) C(46) 1.59(1) yes
C(46) C(47) 1.55(1) yes
C(47) C(48) 1.49(1) yes
C(49) C(50) 1.39(1) yes
C(49) C(54) 1.38(1) yes
C(49) C(55) 1.66(1) yes
C(50) C(51) 1.42(1) yes
C(50) C(56) 1.53(1) yes
C(51) C(52) 1.38(1) yes
C(52) C(53) 1.38(1) yes
C(53) C(54) 1.43(1) yes

loop_
_geom_contact_atom_site_label_1
_geom_contact_atom_site_label_2
_geom_contact_distance
_geom_contact_site_symmetry_2
O(1) O(8) 2.654(9) 2_749
O(1) O(4) 2.711(10) 1_556
O(1) C(36) 3.36(1) 2_749
O(2) C(48) 2.99(1) 2_849
O(2) O(9) 3.125(9) 2_849
O(2) C(47) 3.23(1) 2_849
O(2) C(1) 3.35(1) 1_655
O(2) O(10) 3.466(9) 2_849
O(3) O(10) 2.656(9) 2_849
O(3) O(6) 2.679(10) 2_748
O(3) O(9) 3.384(10) 2_849
O(3) C(48) 3.42(1) 2_849
O(3) C(27) 3.53(1) 2_748
O(4) O(7) 3.106(9) 2_848
O(4) C(38) 3.38(1) 2_848
O(4) O(8) 3.402(9) 2_848
O(4) C(3) 3.50(1) 1_554
O(4) C(4) 3.55(1) 1_554
O(5) O(8) 2.666(9) 2_848
O(5) O(7) 3.456(9) 2_848
O(5) C(33) 3.59(1) 2_848
O(6) O(9) 2.721(10) 1_554
O(6) C(12) 3.42(1) 2_758
O(7) C(24) 3.01(1) 2_858
O(7) C(23) 3.31(1) 2_858
O(7) C(25) 3.34(1) 1_655
O(8) C(24) 3.45(1) 2_858
O(8) C(3) 3.58(1) 2_759
O(9) C(14) 3.38(1) 2_859
O(9) C(27) 3.49(1) 1_556
O(9) C(28) 3.53(1) 1_556
O(10) C(9) 3.53(1) 2_859

loop_
_geom_torsion_atom_site_label_1
_geom_torsion_atom_site_label_2
_geom_torsion_atom_site_label_3
_geom_torsion_atom_site_label_4
_geom_torsion
_geom_torsion_site_symmetry_1
_geom_torsion_site_symmetry_2
_geom_torsion_site_symmetry_3
_geom_torsion_site_symmetry_4
_geom_torsion_publ_flag
Cl(1) C(51) C(50) C(49) -177.2(8) 1_555 1_555 1_555 1_555 yes
Cl(1) C(51) C(50) C(56) 2(1) 1_555 1_555 1_555 1_555 yes
Cl(1) C(51) C(52) C(53) 178.3(9) 1_555 1_555 1_555 1_555 yes
O(1) C(3) C(2) C(1) -178.9(7) 1_555 1_555 1_555 1_555 yes
O(1) C(3) C(4) C(5) 177.5(7) 1_555 1_555 1_555 1_555 yes
O(2) C(7) C(6) C(5) -73(1) 1_555 1_555 1_555 1_555 yes
O(2) C(7) C(8) C(9) 70.3(9) 1_555 1_555 1_555 1_555 yes
O(2) C(7) C(8) C(14) -53.6(9) 1_555 1_555 1_555 1_555 yes
O(3) C(12) C(11) C(9) 67.1(9) 1_555 1_555 1_555 1_555 yes
O(3) C(12) C(13) C(14) -65.7(9) 1_555 1_555 1_555 1_555 yes
O(3) C(12) C(13) C(17) 45(1) 1_555 1_555 1_555 1_555 yes
O(3) C(12) C(13) C(18) 170.5(7) 1_555 1_555 1_555 1_555 yes
O(4) C(24) C(23) C(22) -83(1) 1_555 1_555 1_555 1_555 yes
O(5) C(24) C(23) C(22) 97.8(10) 1_555 1_555 1_555 1_555 yes
O(6) C(27) C(26) C(25) -179.1(8) 1_555 1_555 1_555 1_555 yes
O(6) C(27) C(28) C(29) 176.5(7) 1_555 1_555 1_555 1_555 yes
O(7) C(31) C(30) C(29) -75.3(10) 1_555 1_555 1_555 1_555 yes
O(7) C(31) C(32) C(33) 71.3(10) 1_555 1_555 1_555 1_555 yes
O(7) C(31) C(32) C(38) -53.1(10) 1_555 1_555 1_555 1_555 yes
O(8) C(36) C(35) C(33) 66(1) 1_555 1_555 1_555 1_555 yes
O(8) C(36) C(37) C(38) -68.9(9) 1_555 1_555 1_555 1_555 yes
O(8) C(36) C(37) C(41) 45(1) 1_555 1_555 1_555 1_555 yes
O(8) C(36) C(37) C(42) 168.4(7) 1_555 1_555 1_555 1_555 yes
O(9) C(48) C(47) C(46) -75(1) 1_555 1_555 1_555 1_555 yes
O(10) C(48) C(47) C(46) 106.1(10) 1_555 1_555 1_555 1_555 yes
C(1) C(2) C(3) C(4) -56.9(10) 1_555 1_555 1_555 1_555 yes
C(1) C(10) C(5) C(4) 51.4(9) 1_555 1_555 1_555 1_555 yes
C(1) C(10) C(5) C(6) 178.4(7) 1_555 1_555 1_555 1_555 yes
C(1) C(10) C(9) C(8) -178.9(7) 1_555 1_555 1_555 1_555 yes
C(1) C(10) C(9) C(11) 54.4(10) 1_555 1_555 1_555 1_555 yes
C(2) C(1) C(10) C(5) -55.2(10) 1_555 1_555 1_555 1_555 yes
C(2) C(1) C(10) C(9) 64.7(10) 1_555 1_555 1_555 1_555 yes
C(2) C(1) C(10) C(19) -172.5(8) 1_555 1_555 1_555 1_555 yes
C(2) C(3) C(4) C(5) 56(1) 1_555 1_555 1_555 1_555 yes
C(3) C(2) C(1) C(10) 58.9(10) 1_555 1_555 1_555 1_555 yes
C(3) C(4) C(5) C(6) -178.9(8) 1_555 1_555 1_555 1_555 yes
C(3) C(4) C(5) C(10) -53.7(10) 1_555 1_555 1_555 1_555 yes
C(4) C(5) C(6) C(7) 73(1) 1_555 1_555 1_555 1_555 yes
C(4) C(5) C(10) C(9) -70.9(10) 1_555 1_555 1_555 1_555 yes
C(4) C(5) C(10) C(19) 165.3(8) 1_555 1_555 1_555 1_555 yes
C(5) C(6) C(7) C(8) 50(1) 1_555 1_555 1_555 1_555 yes
C(5) C(10) C(9) C(8) -59.8(9) 1_555 1_555 1_555 1_555 yes
C(5) C(10) C(9) C(11) 173.5(7) 1_555 1_555 1_555 1_555 yes
C(6) C(5) C(10) C(9) 56.1(9) 1_555 1_555 1_555 1_555 yes
C(6) C(5) C(10) C(19) -67.7(10) 1_555 1_555 1_555 1_555 yes
C(6) C(7) C(8) C(9) -51.5(10) 1_555 1_555 1_555 1_555 yes
C(6) C(7) C(8) C(14) -175.4(8) 1_555 1_555 1_555 1_555 yes
C(7) C(6) C(5) C(10) -53(1) 1_555 1_555 1_555 1_555 yes
C(7) C(8) C(9) C(10) 57.3(9) 1_555 1_555 1_555 1_555 yes
C(7) C(8) C(9) C(11) -174.2(7) 1_555 1_555 1_555 1_555 yes
C(7) C(8) C(14) C(13) -179.4(7) 1_555 1_555 1_555 1_555 yes
C(7) C(8) C(14) C(15) -54(1) 1_555 1_555 1_555 1_555 yes
C(8) C(9) C(10) C(19) 62.6(10) 1_555 1_555 1_555 1_555 yes
C(8) C(9) C(11) C(12) 51.2(10) 1_555 1_555 1_555 1_555 yes
C(8) C(14) C(13) C(12) -58.2(9) 1_555 1_555 1_555 1_555 yes
C(8) C(14) C(13) C(17) 178.8(7) 1_555 1_555 1_555 1_555 yes
C(8) C(14) C(13) C(18) 61(1) 1_555 1_555 1_555 1_555 yes
C(8) C(14) C(15) C(16) -163.0(8) 1_555 1_555 1_555 1_555 yes
C(9) C(8) C(14) C(13) 56.0(10) 1_555 1_555 1_555 1_555 yes
C(9) C(8) C(14) C(15) -178.6(8) 1_555 1_555 1_555 1_555 yes
C(9) C(11) C(12) C(13) -55.1(10) 1_555 1_555 1_555 1_555 yes
C(10) C(9) C(8) C(14) -178.3(7) 1_555 1_555 1_555 1_555 yes
C(10) C(9) C(11) C(12) 178.0(7) 1_555 1_555 1_555 1_555 yes
C(11) C(9) C(8) C(14) -49.8(9) 1_555 1_555 1_555 1_555 yes
C(11) C(9) C(10) C(19) -64.1(10) 1_555 1_555 1_555 1_555 yes
C(11) C(12) C(13) C(14) 55.7(10) 1_555 1_555 1_555 1_555 yes
C(11) C(12) C(13) C(17) 167.4(8) 1_555 1_555 1_555 1_555 yes
C(11) C(12) C(13) C(18) -68.0(9) 1_555 1_555 1_555 1_555 yes
C(12) C(13) C(14) C(15) 168.9(7) 1_555 1_555 1_555 1_555 yes
C(12) C(13) C(17) C(16) -156.8(8) 1_555 1_555 1_555 1_555 yes
C(12) C(13) C(17) C(20) 77(1) 1_555 1_555 1_555 1_555 yes
C(13) C(14) C(15) C(16) -32.8(9) 1_555 1_555 1_555 1_555 yes
C(13) C(17) C(16) C(15) 21.6(10) 1_555 1_555 1_555 1_555 yes
C(13) C(17) C(20) C(21) -56(1) 1_555 1_555 1_555 1_555 yes
C(13) C(17) C(20) C(22) 176.3(8) 1_555 1_555 1_555 1_555 yes
C(14) C(13) C(17) C(16) -40.8(9) 1_555 1_555 1_555 1_555 yes
C(14) C(13) C(17) C(20) -166.9(8) 1_555 1_555 1_555 1_555 yes
C(14) C(15) C(16) C(17) 6(1) 1_555 1_555 1_555 1_555 yes
C(15) C(14) C(13) C(17) 45.9(8) 1_555 1_555 1_555 1_555 yes
C(15) C(14) C(13) C(18) -71.0(9) 1_555 1_555 1_555 1_555 yes
C(15) C(16) C(17) C(20) 153.0(8) 1_555 1_555 1_555 1_555 yes
C(16) C(17) C(13) C(18) 79.3(9) 1_555 1_555 1_555 1_555 yes
C(16) C(17) C(20) C(21) -178.5(8) 1_555 1_555 1_555 1_555 yes
C(16) C(17) C(20) C(22) 54(1) 1_555 1_555 1_555 1_555 yes
C(17) C(20) C(22) C(23) 56(1) 1_555 1_555 1_555 1_555 yes
C(18) C(13) C(17) C(20) -46(1) 1_555 1_555 1_555 1_555 yes
C(20) C(22) C(23) C(24) 173.1(9) 1_555 1_555 1_555 1_555 yes
C(21) C(20) C(22) C(23) -73(1) 1_555 1_555 1_555 1_555 yes
C(25) C(26) C(27) C(28) -56(1) 1_555 1_555 1_555 1_555 yes
C(25) C(34) C(29) C(28) 51.3(10) 1_555 1_555 1_555 1_555 yes
C(25) C(34) C(29) C(30) 177.1(8) 1_555 1_555 1_555 1_555 yes
C(25) C(34) C(33) C(32) -177.4(8) 1_555 1_555 1_555 1_555 yes
C(25) C(34) C(33) C(35) 52(1) 1_555 1_555 1_555 1_555 yes
C(26) C(25) C(34) C(29) -53.6(10) 1_555 1_555 1_555 1_555 yes
C(26) C(25) C(34) C(33) 67.8(10) 1_555 1_555 1_555 1_555 yes
C(26) C(25) C(34) C(43) -170.9(7) 1_555 1_555 1_555 1_555 yes
C(26) C(27) C(28) C(29) 55(1) 1_555 1_555 1_555 1_555 yes
C(27) C(26) C(25) C(34) 57(1) 1_555 1_555 1_555 1_555 yes
C(27) C(28) C(29) C(30) -179.9(8) 1_555 1_555 1_555 1_555 yes
C(27) C(28) C(29) C(34) -52(1) 1_555 1_555 1_555 1_555 yes
C(28) C(29) C(30) C(31) 78.2(9) 1_555 1_555 1_555 1_555 yes
C(28) C(29) C(34) C(33) -72.2(10) 1_555 1_555 1_555 1_555 yes
C(28) C(29) C(34) C(43) 165.4(8) 1_555 1_555 1_555 1_555 yes
C(29) C(30) C(31) C(32) 47(1) 1_555 1_555 1_555 1_555 yes
C(29) C(34) C(33) C(32) -56.7(10) 1_555 1_555 1_555 1_555 yes
C(29) C(34) C(33) C(35) 173.4(7) 1_555 1_555 1_555 1_555 yes
C(30) C(29) C(34) C(33) 53.6(10) 1_555 1_555 1_555 1_555 yes
C(30) C(29) C(34) C(43) -68.8(10) 1_555 1_555 1_555 1_555 yes
C(30) C(31) C(32) C(33) -48(1) 1_555 1_555 1_555 1_555 yes
C(30) C(31) C(32) C(38) -173.2(8) 1_555 1_555 1_555 1_555 yes
C(31) C(30) C(29) C(34) -49(1) 1_555 1_555 1_555 1_555 yes
C(31) C(32) C(33) C(34) 54(1) 1_555 1_555 1_555 1_555 yes
C(31) C(32) C(33) C(35) -174.3(7) 1_555 1_555 1_555 1_555 yes
C(31) C(32) C(38) C(37) -179.9(7) 1_555 1_555 1_555 1_555 yes
C(31) C(32) C(38) C(39) -55(1) 1_555 1_555 1_555 1_555 yes
C(32) C(33) C(34) C(43) 64(1) 1_555 1_555 1_555 1_555 yes
C(32) C(33) C(35) C(36) 50(1) 1_555 1_555 1_555 1_555 yes
C(32) C(38) C(37) C(36) -56.9(10) 1_555 1_555 1_555 1_555 yes
C(32) C(38) C(37) C(41) 177.6(8) 1_555 1_555 1_555 1_555 yes
C(32) C(38) C(37) C(42) 62(1) 1_555 1_555 1_555 1_555 yes
C(32) C(38) C(39) C(40) -166.8(8) 1_555 1_555 1_555 1_555 yes
C(33) C(32) C(38) C(37) 54(1) 1_555 1_555 1_555 1_555 yes
C(33) C(32) C(38) C(39) 178.7(8) 1_555 1_555 1_555 1_555 yes
C(33) C(35) C(36) C(37) -54(1) 1_555 1_555 1_555 1_555 yes
C(34) C(33) C(32) C(38) -179.6(7) 1_555 1_555 1_555 1_555 yes
C(34) C(33) C(35) C(36) -178.8(8) 1_555 1_555 1_555 1_555 yes
C(35) C(33) C(32) C(38) -48(1) 1_555 1_555 1_555 1_555 yes
C(35) C(33) C(34) C(43) -65(1) 1_555 1_555 1_555 1_555 yes
C(35) C(36) C(37) C(38) 54.6(10) 1_555 1_555 1_555 1_555 yes
C(35) C(36) C(37) C(41) 168.7(8) 1_555 1_555 1_555 1_555 yes
C(35) C(36) C(37) C(42) -68.2(10) 1_555 1_555 1_555 1_555 yes
C(36) C(37) C(38) C(39) 172.1(7) 1_555 1_555 1_555 1_555 yes
C(36) C(37) C(41) C(40) -157.0(8) 1_555 1_555 1_555 1_555 yes
C(36) C(37) C(41) C(44) 75(1) 1_555 1_555 1_555 1_555 yes
C(37) C(38) C(39) C(40) -36.3(9) 1_555 1_555 1_555 1_555 yes
C(37) C(41) C(40) C(39) 16.9(10) 1_555 1_555 1_555 1_555 yes
C(37) C(41) C(44) C(45) -58(1) 1_555 1_555 1_555 1_555 yes
C(37) C(41) C(44) C(46) 177.7(8) 1_555 1_555 1_555 1_555 yes
C(38) C(37) C(41) C(40) -39.2(9) 1_555 1_555 1_555 1_555 yes
C(38) C(37) C(41) C(44) -166.3(8) 1_555 1_555 1_555 1_555 yes
C(38) C(39) C(40) C(41) 11.3(10) 1_555 1_555 1_555 1_555 yes
C(39) C(38) C(37) C(41) 46.7(8) 1_555 1_555 1_555 1_555 yes
C(39) C(38) C(37) C(42) -68.7(9) 1_555 1_555 1_555 1_555 yes
C(39) C(40) C(41) C(44) 148.5(8) 1_555 1_555 1_555 1_555 yes
C(40) C(41) C(37) C(42) 80.1(9) 1_555 1_555 1_555 1_555 yes
C(40) C(41) C(44) C(45) 177.9(8) 1_555 1_555 1_555 1_555 yes
C(40) C(41) C(44) C(46) 54(1) 1_555 1_555 1_555 1_555 yes
C(41) C(44) C(46) C(47) 52(1) 1_555 1_555 1_555 1_555 yes
C(42) C(37) C(41) C(44) -46(1) 1_555 1_555 1_555 1_555 yes
C(44) C(46) C(47) C(48) 172.1(9) 1_555 1_555 1_555 1_555 yes
C(45) C(44) C(46) C(47) -74(1) 1_555 1_555 1_555 1_555 yes
C(49) C(50) C(51) C(52) 0(1) 1_555 1_555 1_555 1_555 yes
C(49) C(54) C(53) C(52) 0(1) 1_555 1_555 1_555 1_555 yes
C(50) C(49) C(54) C(53) 1(1) 1_555 1_555 1_555 1_555 yes
C(50) C(51) C(52) C(53) 1(1) 1_555 1_555 1_555 1_555 yes
C(51) C(50) C(49) C(54) 0(1) 1_555 1_555 1_555 1_555 yes
C(51) C(50) C(49) C(55) -178.7(8) 1_555 1_555 1_555 1_555 yes
C(51) C(52) C(53) C(54) -1(1) 1_555 1_555 1_555 1_555 yes
C(52) C(51) C(50) C(56) 178.5(10) 1_555 1_555 1_555 1_555 yes
C(53) C(54) C(49) C(55) 179.0(8) 1_555 1_555 1_555 1_555 yes
C(54) C(49) C(50) C(56) 180.0(9) 1_555 1_555 1_555 1_555 yes
C(55) C(49) C(50) C(56) 2(1) 1_555 1_555 1_555 1_555 yes
